data_1527841
loop_
_publ_author_name
'Moreau, J.'
'Paccard, L.'
'Nozieres, J.P.'
'Villas-Boas, V.'
'Missell, F.P.'
'Schneider, G.'

_publ_section_title
;
 A new phase in the Nd-Fe system: Crystal structure of Nd5 Fe17
;
_journal_name_full 'Journal of the Less-Common Metals'
_journal_page_first 245
_journal_page_last 251
_journal_volume 163
_journal_year 1990
_chemical_formula_sum 'Fe17 Nd5'
_space_group_IT_number 193
_symmetry_space_group_name_Hall '-P 6c 2'
_symmetry_space_group_name_H-M 'P 63/m c m'
_cell_angle_alpha 90
_cell_angle_beta 90
_cell_angle_gamma 120
_cell_formula_units_Z 12
_cell_length_a 20.214
_cell_length_b 20.214
_cell_length_c 12.329
_cell_volume 4362.777
_citation_journal_id_ASTM JCOMAH
_cod_data_source_file Moreau_JCOMAH_1990_479.cif
_cod_data_source_block Fe17Nd5
_cod_database_code 1527841

loop_
_symmetry_equiv_pos_as_xyz
x,y,z
x-y,x,z+1/2
-y,x-y,z
-x,-y,z+1/2
-x+y,-x,z
y,-x+y,z+1/2
-y,-x,-z
x-y,-y,-z+1/2
x,x-y,-z
y,x,-z+1/2
-x+y,y,-z
-x,-x+y,-z+1/2
-x,-y,-z
-x+y,-x,-z-1/2
y,-x+y,-z
x,y,-z-1/2
x-y,x,-z
-y,x-y,-z-1/2
y,x,z
-x+y,y,z-1/2
-x,-x+y,z
-y,-x,z-1/2
x-y,-y,z
x,x-y,z-1/2

loop_
_atom_site_label
_atom_site_type_symbol
_atom_site_fract_x
_atom_site_fract_y
_atom_site_fract_z
_atom_site_occupancy
_atom_site_U_iso_or_equiv
Fe14 Fe 0.7648 0.1194 0.1477 1 0.0
Fe11 Fe 0.3792 0.1311 0.062 1 0.0
Nd7 Nd 0.5403 0.1587 0.1153 1 0.0
Fe4 Fe 0.3913 0.0701 0.25 1 0.0
Fe2 Fe 0.653 0 0.25 1 0.0
Fe3 Fe 0.2944 0.1158 0.25 1 0.0
Fe8 Fe 0.71 0 0.049 1 0.0
Nd6 Nd 0.1123 0.2246 0 1 0.0
Nd2 Nd 0.3333 0.6667 0 1 0.0
Fe13 Fe 0.7208 0.2129 0.0817 1 0.0
Fe6 Fe 0.6612 0.1367 0.25 1 0.0
Nd4 Nd 0.5029 0 0.25 1 0.0
Fe1 Fe 0.5 0 0 1 0.0
Nd1 Nd 0 0 0 1 0.0
Nd5 Nd 0.7999 0 0.25 1 0.0
Fe5 Fe 0.4423 0.2026 0.25 1 0.0
Fe7 Fe 0.6902 0.275 0.25 1 0.0
Nd3 Nd 0.1202 0 0.25 1 0.0
Fe12 Fe 0.6333 0.0695 0.0779 1 0.0
Fe9 Fe 0.3848 0 0.089 1 0.0
Fe10 Fe 0.2622 0 0.148 1 0.0
